data_1511777
loop_
_publ_author_name
'Meylemans, Heather A.'
'Harvey, Benjamin G.'
'Reams, Josiah T.'
'Guenthner, Andrew J.'
'Cambrea, Lee R.'
'Groshens, Thomas J.'
'Baldwin, Lawrence C.'
'Garrison, Michael D.'
'Mabry, Joseph M.'

_publ_section_title
;
 Synthesis, characterization, and cure chemistry of renewable bis(cyanate)
 esters derived from 2-methoxy-4-methylphenol.
;
_journal_issue 3
_journal_name_full Biomacromolecules
_journal_page_first 771
_journal_page_last 780
_journal_paper_doi 10.1021/bm3018438
_journal_volume 14
_journal_year 2013
_chemical_formula_moiety 'C20 H20 N2 O4'
_chemical_formula_sum 'C20 H20 N2 O4'
_chemical_formula_weight 352.38
_chemical_melting_point 360.5(5)
_chemical_name_systematic
;
5,5?-(ethane-1,1-diyl)bis(1-cyanato-
2-methoxy-4-methylbenzene)
;
_space_group_crystal_system triclinic
_space_group_IT_number 2
_space_group_name_Hall '-P 1'
_space_group_name_H-M_alt 'P -1'
_symmetry_space_group_name_Hall '-P 1'
_symmetry_space_group_name_H-M 'P -1'
_atom_sites_solution_hydrogens geom
_atom_sites_solution_primary direct
_atom_sites_solution_secondary difmap
_cell_angle_alpha 106.625(4)
_cell_angle_beta 95.476(4)
_cell_angle_gamma 105.337(4)
_cell_formula_units_Z 2
_cell_length_a 7.062(2)
_cell_length_b 11.734(4)
_cell_length_c 12.337(4)
_cell_measurement_reflns_used 947
_cell_measurement_temperature 296.(2)
_cell_measurement_theta_max 30.0792
_cell_measurement_theta_min 1.7560
_cell_volume 928.4(5)
_computing_cell_refinement 'APEX2 v2011.4-1 (Bruker AXS)'
_computing_data_collection 'Bruker Instrument Service v2011.4.0.0'
_computing_data_reduction 'SAINT V7.68A (Bruker AXS, 2009)'
_computing_structure_refinement 'SHELXL-97 (Sheldrick, 2008)'
_computing_structure_solution 'SHELXS-97 (Sheldrick, 2008)'
_diffrn_ambient_temperature 296.(2)
_diffrn_detector_area_resol_mean 8.3333
_diffrn_measured_fraction_theta_full 1.000
_diffrn_measured_fraction_theta_max 1.000
_diffrn_measurement_device_type 'Bruker SMART APEX II'
_diffrn_measurement_method 'profile data from Omega scans'
_diffrn_radiation_type 'Mo K\a'
_diffrn_radiation_wavelength 0.71073
_diffrn_reflns_av_R_equivalents 0.0245
_diffrn_reflns_av_sigmaI/netI 0.0260
_diffrn_reflns_limit_h_max 8
_diffrn_reflns_limit_h_min -8
_diffrn_reflns_limit_k_max 13
_diffrn_reflns_limit_k_min -13
_diffrn_reflns_limit_l_max 14
_diffrn_reflns_limit_l_min -14
_diffrn_reflns_number 10119
_diffrn_reflns_theta_full 25.00
_diffrn_reflns_theta_max 25.00
_diffrn_reflns_theta_min 1.75
_diffrn_source 'sealed X-ray tube'
_exptl_absorpt_coefficient_mu 0.089
_exptl_absorpt_correction_T_max 0.7458
_exptl_absorpt_correction_T_min 0.6920
_exptl_absorpt_correction_type multi-scan
_exptl_absorpt_process_details 'SADABS V2008/1 (Bruker AXS)'
_exptl_crystal_colour 'clear colourless'
_exptl_crystal_density_diffrn 1.261
_exptl_crystal_density_method 'not measured'
_exptl_crystal_description Plate
_exptl_crystal_F_000 372
_exptl_crystal_size_max 0.433
_exptl_crystal_size_mid 0.205
_exptl_crystal_size_min 0.092
_refine_diff_density_max 0.196
_refine_diff_density_min -0.128
_refine_ls_extinction_coef 0.009(2)
_refine_ls_extinction_method SHELXL
_refine_ls_goodness_of_fit_ref 1.023
_refine_ls_hydrogen_treatment mixed
_refine_ls_matrix_type full
_refine_ls_number_parameters 256
_refine_ls_number_reflns 3281
_refine_ls_number_restraints 0
_refine_ls_restrained_S_all 1.023
_refine_ls_R_factor_all 0.0647
_refine_ls_R_factor_gt 0.0404
_refine_ls_shift/su_max 0.000
_refine_ls_shift/su_mean 0.000
_refine_ls_structure_factor_coef Fsqd
_refine_ls_weighting_details 'calc w=1/[\s^2^(Fo^2^)+(0.0422P)^2^+0.2459P] where P=(Fo^2^+2Fc^2^)/3'
_refine_ls_weighting_scheme calc
_refine_ls_wR_factor_gt 0.0961
_refine_ls_wR_factor_ref 0.1104
_reflns_number_gt 2291
_reflns_number_total 3281
_reflns_threshold_expression >2sigma(I)
_cod_data_source_file bm3018438_si_002.cif
_cod_data_source_block Compound_3
_cod_database_code 1511777

loop_
_space_group_symop_operation_xyz
'x, y, z'
'-x, -y, -z'

loop_
_atom_site_type_symbol
_atom_site_label
_atom_site_fract_x
_atom_site_fract_y
_atom_site_fract_z
_atom_site_U_iso_or_equiv
_atom_site_adp_type
_atom_site_calc_flag
_atom_site_refinement_flags
_atom_site_occupancy
O O4 1.2235(2) 0.50557(12) 0.44057(12) 0.0605(4) Uani d . 1
O O3 1.2539(2) 0.42523(13) 0.61479(11) 0.0654(4) Uani d . 1
O O1 0.3488(2) 0.34940(13) -0.04584(11) 0.0607(4) Uani d . 1
O O2 0.6074(2) 0.24885(14) -0.13823(12) 0.0659(4) Uani d . 1
C C18 0.7638(4) 0.0136(2) 0.4008(2) 0.0763(7) Uani d . 1
H H16 0.7962 0.0023 0.4736 0.114 Uiso calc R 1
H H17 0.796 -0.0477 0.3414 0.114 Uiso calc R 1
H H15 0.6237 0.0039 0.3846 0.114 Uiso calc R 1
N N2 1.2092(4) 0.58207(19) 0.27890(19) 0.0882(7) Uani d . 1
C C20 1.2137(3) 0.54474(19) 0.35421(19) 0.0590(5) Uani d . 1
C C16 1.1034(3) 0.38130(16) 0.42434(15) 0.0431(4) Uani d . 1
C C17 0.9777(3) 0.30643(17) 0.32253(15) 0.0420(4) Uani d . 1
H H14 0.965(3) 0.3396(16) 0.2604(16) 0.05 Uiso d . 1
C C12 0.8661(2) 0.18498(16) 0.31061(15) 0.0415(4) Uani d . 1
C C1 0.7378(3) 0.10026(17) 0.19425(15) 0.0438(4) Uani d . 1
H H1 0.628(3) 0.0352(17) 0.2099(15) 0.053 Uiso d . 1
C C3 0.6337(2) 0.16872(16) 0.13336(14) 0.0401(4) Uani d . 1
C C8 0.6724(3) 0.17828(17) 0.02652(15) 0.0448(4) Uani d . 1
H H6 0.767(3) 0.1378(16) -0.0123(15) 0.054 Uiso d . 1
C C7 0.5751(3) 0.23926(17) -0.02812(15) 0.0451(4) Uani d . 1
C C11 0.7198(3) 0.1909(2) -0.18967(17) 0.0576(5) Uani d . 1
N N1 0.8165(3) 0.1396(2) -0.23901(18) 0.0845(7) Uani d . 1
C C19 1.2783(4) 0.3832(2) 0.71207(18) 0.0806(7) Uani d . 1
H H18 1.151 0.3568 0.7338 0.121 Uiso calc R 1
H H19 1.3683 0.4502 0.7753 0.121 Uiso calc R 1
H H20 1.3317 0.3143 0.6922 0.121 Uiso calc R 1
C C15 1.1248(3) 0.34197(18) 0.51855(15) 0.0465(5) Uani d . 1
C C14 1.0111(3) 0.22255(19) 0.50781(17) 0.0511(5) Uani d . 1
H H13 1.017(3) 0.1919(18) 0.5714(17) 0.061 Uiso d . 1
C C13 0.8828(3) 0.14275(17) 0.40520(16) 0.0492(5) Uani d . 1
C C4 0.4934(3) 0.22293(17) 0.18130(15) 0.0448(4) Uani d . 1
C C9 0.4398(3) 0.2153(2) 0.29597(17) 0.0615(6) Uani d . 1
H H8 0.541 0.2772 0.3576 0.092 Uiso calc R 1
H H7 0.4312 0.1338 0.3003 0.092 Uiso calc R 1
H H9 0.3134 0.2302 0.3024 0.092 Uiso calc R 1
C C5 0.3999(3) 0.28458(18) 0.12342(15) 0.0460(5) Uani d . 1
H H5 0.302(3) 0.3205(17) 0.1571(16) 0.055 Uiso d . 1
C C6 0.4370(3) 0.29380(17) 0.01739(15) 0.0455(4) Uani d . 1
C C10 0.2069(3) 0.4070(2) 0.00193(19) 0.0688(6) Uani d . 1
H H10 0.1001 0.3455 0.0155 0.103 Uiso calc R 1
H H11 0.1539 0.4419 -0.051 0.103 Uiso calc R 1
H H12 0.2715 0.4721 0.0733 0.103 Uiso calc R 1
C C2 0.8644(3) 0.03171(18) 0.12293(16) 0.0542(5) Uani d . 1
H H3 0.7828 -0.025 0.0512 0.081 Uiso calc R 1
H H4 0.9172 -0.0141 0.1647 0.081 Uiso calc R 1
H H2 0.9725 0.0914 0.1083 0.081 Uiso calc R 1

loop_
_atom_site_aniso_label
_atom_site_aniso_U_11
_atom_site_aniso_U_22
_atom_site_aniso_U_33
_atom_site_aniso_U_12
_atom_site_aniso_U_13
_atom_site_aniso_U_23
O4 0.0730(10) 0.0474(8) 0.0514(8) 0.0042(7) 0.0089(7) 0.0155(7)
O3 0.0740(10) 0.0646(9) 0.0429(8) 0.0051(8) -0.0041(7) 0.0148(7)
O1 0.0728(10) 0.0698(9) 0.0535(8) 0.0367(8) 0.0122(7) 0.0270(7)
O2 0.0849(11) 0.0829(11) 0.0534(9) 0.0415(9) 0.0303(8) 0.0371(8)
C18 0.0863(17) 0.0631(15) 0.0739(16) 0.0028(12) -0.0069(13) 0.0392(13)
N2 0.1245(19) 0.0759(14) 0.0794(15) 0.0290(13) 0.0440(13) 0.0414(12)
C20 0.0705(15) 0.0482(12) 0.0576(13) 0.0144(10) 0.0267(11) 0.0145(11)
C16 0.0450(10) 0.0401(10) 0.0452(10) 0.0135(8) 0.0122(8) 0.0137(8)
C17 0.0435(10) 0.0481(11) 0.0403(10) 0.0179(9) 0.0107(8) 0.0188(9)
C12 0.0386(10) 0.0442(11) 0.0437(10) 0.0156(8) 0.0077(8) 0.0149(8)
C1 0.0431(10) 0.0439(11) 0.0430(10) 0.0131(9) 0.0074(8) 0.0126(8)
C3 0.0359(9) 0.0417(10) 0.0378(9) 0.0084(8) 0.0036(7) 0.0097(8)
C8 0.0442(11) 0.0464(11) 0.0421(10) 0.0125(9) 0.0105(8) 0.0120(9)
C7 0.0512(11) 0.0457(11) 0.0364(10) 0.0095(9) 0.0086(8) 0.0150(8)
C11 0.0705(14) 0.0605(13) 0.0467(12) 0.0190(12) 0.0167(11) 0.0240(10)
N1 0.1119(18) 0.0958(16) 0.0732(14) 0.0532(14) 0.0463(13) 0.0396(12)
C19 0.0826(17) 0.0938(18) 0.0505(13) 0.0069(14) -0.0118(12) 0.0272(13)
C15 0.0459(11) 0.0514(12) 0.0399(10) 0.0153(9) 0.0053(8) 0.0116(9)
C14 0.0555(12) 0.0571(13) 0.0449(11) 0.0181(10) 0.0040(9) 0.0237(10)
C13 0.0491(11) 0.0503(11) 0.0515(12) 0.0148(9) 0.0047(9) 0.0234(10)
C4 0.0414(10) 0.0497(11) 0.0394(10) 0.0124(9) 0.0060(8) 0.0103(8)
C9 0.0587(13) 0.0897(16) 0.0491(12) 0.0365(12) 0.0193(10) 0.0262(11)
C5 0.0435(11) 0.0506(11) 0.0420(10) 0.0170(9) 0.0074(8) 0.0101(9)
C6 0.0465(11) 0.0427(10) 0.0441(10) 0.0124(9) 0.0042(8) 0.0119(8)
C10 0.0745(15) 0.0823(16) 0.0662(14) 0.0456(13) 0.0140(12) 0.0287(12)
C2 0.0586(12) 0.0514(12) 0.0509(11) 0.0230(10) 0.0089(9) 0.0088(9)

loop_
_atom_type_symbol
_atom_type_description
_atom_type_scat_dispersion_real
_atom_type_scat_dispersion_imag
_atom_type_scat_source
C C 0.0033 0.0016 'International Tables Vol C Tables 4.2.6.8 and 6.1.1.4'
H H 0.0000 0.0000 'International Tables Vol C Tables 4.2.6.8 and 6.1.1.4'
N N 0.0061 0.0033 'International Tables Vol C Tables 4.2.6.8 and 6.1.1.4'
O O 0.0106 0.0060 'International Tables Vol C Tables 4.2.6.8 and 6.1.1.4'

loop_
_geom_angle_atom_site_label_1
_geom_angle_atom_site_label_2
_geom_angle_atom_site_label_3
_geom_angle
C20 O4 C16 117.00(15)
C15 O3 C19 116.85(16)
C6 O1 C10 117.34(15)
C11 O2 C7 117.97(15)
C13 C18 H16 109.5
C13 C18 H17 109.5
H16 C18 H17 109.5
C13 C18 H15 109.5
H16 C18 H15 109.5
H17 C18 H15 109.5
N2 C20 O4 178.2(3)
C17 C16 C15 122.64(17)
C17 C16 O4 122.60(16)
C15 C16 O4 114.76(16)
C16 C17 C12 120.28(17)
C16 C17 H14 119.2(11)
C12 C17 H14 120.5(11)
C17 C12 C13 118.44(16)
C17 C12 C1 119.48(16)
C13 C12 C1 122.01(16)
C3 C1 C12 112.77(14)
C3 C1 C2 114.31(15)
C12 C1 C2 108.97(15)
C3 C1 H1 106.0(10)
C12 C1 H1 107.0(10)
C2 C1 H1 107.3(10)
C8 C3 C4 117.75(16)
C8 C3 C1 121.10(15)
C4 C3 C1 121.14(15)
C7 C8 C3 120.36(17)
C7 C8 H6 119.3(10)
C3 C8 H6 120.3(10)
C8 C7 C6 123.03(16)
C8 C7 O2 122.08(16)
C6 C7 O2 114.89(16)
N1 C11 O2 177.5(2)
O3 C19 H18 109.5
O3 C19 H19 109.5
H18 C19 H19 109.5
O3 C19 H20 109.5
H18 C19 H20 109.5
H19 C19 H20 109.5
O3 C15 C16 117.05(17)
O3 C15 C14 125.75(17)
C16 C15 C14 117.20(17)
C15 C14 C13 121.97(17)
C15 C14 H13 120.4(12)
C13 C14 H13 117.6(12)
C14 C13 C12 119.44(17)
C14 C13 C18 118.55(17)
C12 C13 C18 122.00(17)
C5 C4 C3 119.89(16)
C5 C4 C9 118.77(16)
C3 C4 C9 121.33(16)
C4 C9 H8 109.5
C4 C9 H7 109.5
H8 C9 H7 109.5
C4 C9 H9 109.5
H8 C9 H9 109.5
H7 C9 H9 109.5
C6 C5 C4 122.56(17)
C6 C5 H5 118.5(11)
C4 C5 H5 118.9(11)
O1 C6 C7 117.38(16)
O1 C6 C5 126.21(17)
C7 C6 C5 116.40(17)
O1 C10 H10 109.5
O1 C10 H11 109.5
H10 C10 H11 109.5
O1 C10 H12 109.5
H10 C10 H12 109.5
H11 C10 H12 109.5
C1 C2 H3 109.5
C1 C2 H4 109.5
H3 C2 H4 109.5
C1 C2 H2 109.5
H3 C2 H2 109.5
H4 C2 H2 109.5

loop_
_geom_bond_atom_site_label_1
_geom_bond_atom_site_label_2
_geom_bond_distance
O4 C20 1.278(3)
O4 C16 1.425(2)
O3 C15 1.362(2)
O3 C19 1.435(2)
O1 C6 1.355(2)
O1 C10 1.432(2)
O2 C11 1.277(3)
O2 C7 1.429(2)
C18 C13 1.509(3)
C18 H16 0.96
C18 H17 0.96
C18 H15 0.96
N2 C20 1.136(3)
C16 C17 1.371(2)
C16 C15 1.377(2)
C17 C12 1.392(2)
C17 H14 0.960(18)
C12 C13 1.399(2)
C12 C1 1.526(2)
C1 C3 1.517(2)
C1 C2 1.532(2)
C1 H1 1.010(18)
C3 C8 1.401(2)
C3 C4 1.402(2)
C8 C7 1.373(2)
C8 H6 1.001(18)
C7 C6 1.380(2)
C11 N1 1.134(3)
C19 H18 0.96
C19 H19 0.96
C19 H20 0.96
C15 C14 1.380(3)
C14 C13 1.398(3)
C14 H13 0.953(19)
C4 C5 1.388(3)
C4 C9 1.520(2)
C9 H8 0.96
C9 H7 0.96
C9 H9 0.96
C5 C6 1.387(3)
C5 H5 0.968(18)
C10 H10 0.96
C10 H11 0.96
C10 H12 0.96
C2 H3 0.96
C2 H4 0.96
C2 H2 0.96
